data_7106822
loop_
_publ_author_name
'Andrew F. Kyle'
'Pavol Jakubec'
'Dane M. Cockfield'
'Ed Cleator'
'John Skidmore'
'Darren J. Dixon'

_publ_section_title
;
 Total synthesis of (--)-nakadomarin A
;
_journal_name_full Chem.Commun.
_journal_page_first 10037
_journal_page_last 10039
_journal_paper_doi 10.1039/c1cc13665h
_journal_volume 47
_journal_year 2011
_chemical_absolute_configuration unk
_chemical_formula_moiety 'C16 H20 N2 O7'
_chemical_formula_sum 'C16 H20 N2 O7'
_chemical_formula_weight 352.34
_chemical_melting_point ?
_space_group_IT_number 4
_symmetry_cell_setting monoclinic
_symmetry_space_group_name_Hall 'P 2yb'
_symmetry_space_group_name_H-M 'P 1 21 1'
_atom_sites_solution_hydrogens geom
_atom_sites_solution_primary direct
_audit_creation_date 10-10-15
_audit_creation_method CRYSTALS_ver_12.87
_cell_angle_alpha 90
_cell_angle_beta 109.6310(13)
_cell_angle_gamma 90
_cell_formula_units_Z 2
_cell_length_a 9.5453(3)
_cell_length_b 6.9928(2)
_cell_length_c 13.4491(4)
_cell_measurement_reflns_used 1788
_cell_measurement_temperature 150
_cell_measurement_theta_max 27
_cell_measurement_theta_min 5
_cell_volume 845.53(4)
_computing_cell_refinement 'DENZO/SCALEPACK (Otwinowski & Minor, 1997)'
_computing_data_collection 'COLLECT (Nonius, 2001).'
_computing_data_reduction 'DENZO/SCALEPACK (Otwinowski & Minor, 1997)'
_computing_molecular_graphics 'CAMERON (Watkin et al., 1996)'
_computing_publication_material 'CRYSTALS (Betteridge et al., 2003)'
_computing_structure_refinement 'CRYSTALS (Betteridge et al., 2003)'
_computing_structure_solution 'SIR92 (Altomare et al., 1994)'
_diffrn_ambient_temperature 150
_diffrn_measured_fraction_theta_full 0.988
_diffrn_measured_fraction_theta_max 0.987
_diffrn_measurement_device 'Nonius KappaCCD'
_diffrn_measurement_device_type Area
_diffrn_measurement_method \w
_diffrn_radiation_monochromator graphite
_diffrn_radiation_type 'Mo K\a'
_diffrn_radiation_wavelength 0.71073
_diffrn_reflns_av_R_equivalents 0.027
_diffrn_reflns_limit_h_max 12
_diffrn_reflns_limit_h_min -12
_diffrn_reflns_limit_k_max 7
_diffrn_reflns_limit_k_min -8
_diffrn_reflns_limit_l_max 17
_diffrn_reflns_limit_l_min -17
_diffrn_reflns_number 5923
_diffrn_reflns_theta_full 26.280
_diffrn_reflns_theta_max 27.093
_diffrn_reflns_theta_min 5.173
_diffrn_standards_number 0
_exptl_absorpt_coefficient_mu 0.110
_exptl_absorpt_correction_T_max 0.99
_exptl_absorpt_correction_T_min 0.92
_exptl_absorpt_correction_type multi-scan
_exptl_absorpt_process_details 'DENZO/SCALEPACK (Otwinowski & Minor, 1997)'
_exptl_crystal_colour colourless
_exptl_crystal_density_diffrn 1.384
_exptl_crystal_density_meas ?
_exptl_crystal_density_method 'not measured'
_exptl_crystal_description plate
_exptl_crystal_F_000 372
_exptl_crystal_size_max 0.340
_exptl_crystal_size_mid 0.080
_exptl_crystal_size_min 0.060
_refine_diff_density_max 0.29
_refine_diff_density_min -0.29
_refine_ls_extinction_coef 180(20)
_refine_ls_extinction_method 'Larson (1970), Equation 22'
_refine_ls_goodness_of_fit_ref 0.9348
_refine_ls_hydrogen_treatment none
_refine_ls_matrix_type full
_refine_ls_number_parameters 227
_refine_ls_number_reflns 1988
_refine_ls_number_restraints 1
_refine_ls_R_factor_all 0.0500
_refine_ls_R_factor_gt 0.0387
_refine_ls_shift/su_max 0.0001134
_refine_ls_shift/su_mean 0.0000556
_refine_ls_structure_factor_coef Fsqd
_refine_ls_weighting_details
;
Method, part 1, Chebychev polynomial, (Watkin, 1994, Prince, 1982)
[weight] = 1.0/[A~0~*T~0~(x)+A~1~*T~1~(x) ... +A~n-1~]*T~n-1~(x)]
where A~i~ are the Chebychev coefficients listed below and x= Fcalc/Fmax
Method = Robust Weighting (Prince, 1982)
W = [weight] * [1-(deltaF/6*sigmaF)^2^]^2^
A~i~ are:
10.5 14.7 6.96 1.84
;
_refine_ls_weighting_scheme calc
_refine_ls_wR_factor_all 0.0926
_refine_ls_wR_factor_gt 0.0796
_refine_ls_wR_factor_ref 0.0926
_reflns_limit_h_max 11
_reflns_limit_h_min -12
_reflns_limit_k_max 8
_reflns_limit_k_min 0
_reflns_limit_l_max 17
_reflns_limit_l_min 0
_reflns_number_gt 1676
_reflns_number_total 1988
_reflns_threshold_expression I>2.0\s(I)
_oxford_diffrn_Wilson_B_factor 2.85
_oxford_diffrn_Wilson_scale 1.64
_oxford_refine_ls_r_factor_ref 0.0500
_oxford_refine_ls_scale 0.794(4)
_oxford_reflns_number_all 1988
_oxford_reflns_threshold_expression_ref I>-3.0\s(I)
_oxford_structure_analysis_title 008DJD10
_cod_data_source_file c1cc13665h.txt
_cod_data_source_block 11
_cod_depositor_comments
;
The following automatic conversions were performed:

'_chemical_melting_point' value 'not measured' was changed to '?' -
the value is undefined or not given.

Automatic conversion script
Id: cif_fix_values 1715 2011-07-08 13:25:40Z adriana 

The following automatic conversions were performed:

'_exptl_crystal_density_meas' value 'not measured' was changed to '?'
- the value is perceived as not measured.

Automatic conversion script
Id: cif_fix_values 3008 2015-01-20 13:52:24Z robertas 
;
_cod_original_sg_symbol_H-M 'P 1 21 1 '
_cod_database_code 7106822

loop_
_symmetry_equiv_pos_as_xyz
x,y,z
-x,y+1/2,-z

loop_
_atom_site_label
_atom_site_type_symbol
_atom_site_fract_x
_atom_site_fract_y
_atom_site_fract_z
_atom_site_U_iso_or_equiv
_atom_site_occupancy
_atom_site_adp_type
_atom_site_refinement_flags_posn
_atom_site_refinement_flags_adp
_atom_site_refinement_flags_occupancy
_atom_site_disorder_assembly
_atom_site_disorder_group
_oxford_atom_site_special_shape
_atom_site_attached_hydrogens
O1 O 0.3956(2) 0.7171(3) 0.27189(17) 0.0325 1.0000 Uani . . . . . . .
C2 C 0.3964(3) 0.5446(5) 0.2553(2) 0.0254 1.0000 Uani . . . . . . .
N3 N 0.3695(3) 0.4029(4) 0.31362(18) 0.0255 1.0000 Uani . . . . . . .
C4 C 0.3849(3) 0.2100(5) 0.2779(2) 0.0258 1.0000 Uani . . . . . . .
C5 C 0.3950(3) 0.2378(5) 0.1674(2) 0.0285 1.0000 Uani . . . . . . .
C6 C 0.4342(3) 0.4555(5) 0.1625(2) 0.0266 1.0000 Uani . . . . . . .
C7 C 0.6006(3) 0.4849(5) 0.1756(2) 0.0271 1.0000 Uani . . . . . . .
C8 C 0.7051(3) 0.4036(5) 0.2770(2) 0.0282 1.0000 Uani . . . . . . .
C9 C 0.7422(4) 0.4798(6) 0.3818(2) 0.0369 1.0000 Uani . . . . . . .
C10 C 0.8436(4) 0.3625(6) 0.4459(3) 0.0416 1.0000 Uani . . . . . . .
O11 O 0.8743(2) 0.2154(5) 0.3908(2) 0.0482 1.0000 Uani . . . . . . .
C12 C 0.7885(3) 0.2433(5) 0.2867(3) 0.0370 1.0000 Uani . . . . . . .
C13 C 0.6350(3) 0.6978(5) 0.1679(2) 0.0312 1.0000 Uani . . . . . . .
N14 N 0.7884(3) 0.7198(4) 0.1631(2) 0.0336 1.0000 Uani . . . . . . .
O15 O 0.8768(3) 0.8214(4) 0.2283(2) 0.0465 1.0000 Uani . . . . . . .
O16 O 0.8171(3) 0.6349(4) 0.09216(19) 0.0471 1.0000 Uani . . . . . . .
C17 C 0.3323(3) 0.5373(5) 0.0593(2) 0.0293 1.0000 Uani . . . . . . .
O18 O 0.3660(2) 0.5664(4) -0.01808(16) 0.0351 1.0000 Uani . . . . . . .
O19 O 0.1957(2) 0.5636(4) 0.06347(17) 0.0414 1.0000 Uani . . . . . . .
C20 C 0.0856(4) 0.6376(7) -0.0317(3) 0.0472 1.0000 Uani . . . . . . .
C21 C 0.2495(4) 0.1162(5) 0.2923(3) 0.0341 1.0000 Uani . . . . . . .
O22 O 0.2434(2) 0.2059(3) 0.38686(17) 0.0339 1.0000 Uani . . . . . . .
C23 C 0.2772(3) 0.4055(5) 0.3827(2) 0.0272 1.0000 Uani . . . . . . .
C24 C 0.3642(4) 0.4699(6) 0.4936(2) 0.0378 1.0000 Uani . . . . . . .
C25 C 0.1363(3) 0.5210(5) 0.3335(3) 0.0341 1.0000 Uani . . . . . . .
H41 H 0.4789 0.1535 0.3279 0.0322 1.0000 Uiso R . . . . . .
H51 H 0.2966 0.2130 0.1148 0.0354 1.0000 Uiso R . . . . . .
H52 H 0.4713 0.1566 0.1563 0.0361 1.0000 Uiso R . . . . . .
H71 H 0.6229 0.4203 0.1160 0.0338 1.0000 Uiso R . . . . . .
H91 H 0.7021 0.5917 0.4016 0.0444 1.0000 Uiso R . . . . . .
H101 H 0.8891 0.3786 0.5206 0.0516 1.0000 Uiso R . . . . . .
H121 H 0.7898 0.1601 0.2324 0.0452 1.0000 Uiso R . . . . . .
H131 H 0.5649 0.7537 0.1024 0.0398 1.0000 Uiso R . . . . . .
H132 H 0.6337 0.7655 0.2320 0.0394 1.0000 Uiso R . . . . . .
H201 H -0.0050 0.6627 -0.0146 0.0721 1.0000 Uiso R . . . . . .
H202 H 0.0671 0.5407 -0.0883 0.0723 1.0000 Uiso R . . . . . .
H203 H 0.1252 0.7571 -0.0500 0.0727 1.0000 Uiso R . . . . . .
H211 H 0.1585 0.1467 0.2312 0.0400 1.0000 Uiso R . . . . . .
H212 H 0.2628 -0.0255 0.3022 0.0405 1.0000 Uiso R . . . . . .
H241 H 0.2994 0.4563 0.5360 0.0578 1.0000 Uiso R . . . . . .
H242 H 0.4547 0.3944 0.5230 0.0583 1.0000 Uiso R . . . . . .
H243 H 0.3876 0.6058 0.4890 0.0583 1.0000 Uiso R . . . . . .
H253 H 0.0753 0.5033 0.3794 0.0535 1.0000 Uiso R . . . . . .
H252 H 0.0848 0.4697 0.2633 0.0531 1.0000 Uiso R . . . . . .
H251 H 0.1632 0.6551 0.3315 0.0530 1.0000 Uiso R . . . . . .

loop_
_atom_site_aniso_label
_atom_site_aniso_U_11
_atom_site_aniso_U_22
_atom_site_aniso_U_33
_atom_site_aniso_U_23
_atom_site_aniso_U_13
_atom_site_aniso_U_12
O1 0.0396(12) 0.0240(11) 0.0392(11) -0.0014(10) 0.0200(9) -0.0009(10)
C2 0.0261(14) 0.0255(15) 0.0246(13) 0.0001(12) 0.0087(11) 0.0011(12)
N3 0.0281(11) 0.0245(12) 0.0257(11) -0.0016(10) 0.0113(9) 0.0001(10)
C4 0.0296(14) 0.0223(13) 0.0255(13) 0.0000(13) 0.0091(11) 0.0030(13)
C5 0.0339(14) 0.0269(16) 0.0268(13) -0.0024(13) 0.0128(11) -0.0003(13)
C6 0.0299(14) 0.0264(16) 0.0250(13) 0.0001(12) 0.0111(11) 0.0016(12)
C7 0.0289(14) 0.0285(16) 0.0261(13) 0.0011(12) 0.0123(11) 0.0019(12)
C8 0.0295(13) 0.0273(15) 0.0289(14) 0.0041(13) 0.0114(11) 0.0004(13)
C9 0.0403(16) 0.043(2) 0.0304(15) -0.0010(15) 0.0154(13) -0.0075(16)
C10 0.0347(16) 0.058(2) 0.0296(15) 0.0099(16) 0.0078(13) -0.0067(17)
O11 0.0353(12) 0.0536(16) 0.0515(14) 0.0246(14) 0.0090(10) 0.0056(13)
C12 0.0335(15) 0.0362(19) 0.0404(16) 0.0072(15) 0.0113(13) 0.0057(15)
C13 0.0285(14) 0.0301(16) 0.0377(15) 0.0036(14) 0.0148(12) 0.0025(14)
N14 0.0319(12) 0.0309(14) 0.0390(13) 0.0069(14) 0.0134(11) 0.0017(13)
O15 0.0355(12) 0.0334(13) 0.0626(16) -0.0025(13) 0.0062(11) -0.0013(11)
O16 0.0448(13) 0.0620(17) 0.0437(13) 0.0009(13) 0.0269(11) 0.0000(13)
C17 0.0321(14) 0.0293(16) 0.0271(14) -0.0002(13) 0.0107(11) 0.0021(13)
O18 0.0389(11) 0.0443(14) 0.0244(10) 0.0031(10) 0.0135(9) 0.0032(11)
O19 0.0318(11) 0.0640(17) 0.0285(10) 0.0095(12) 0.0104(9) 0.0113(12)
C20 0.0336(16) 0.073(3) 0.0349(16) 0.0104(18) 0.0107(13) 0.0161(19)
C21 0.0415(17) 0.0264(16) 0.0392(16) -0.0047(14) 0.0198(14) -0.0062(14)
O22 0.0452(12) 0.0261(11) 0.0385(11) 0.0015(10) 0.0250(10) -0.0022(11)
C23 0.0297(14) 0.0266(15) 0.0284(14) -0.0003(12) 0.0139(11) -0.0014(13)
C24 0.0439(17) 0.0443(19) 0.0274(15) -0.0016(15) 0.0147(13) 0.0029(17)
C25 0.0304(15) 0.0324(18) 0.0414(17) -0.0008(15) 0.0146(13) 0.0030(14)

loop_
_atom_type_symbol
_atom_type_scat_dispersion_real
_atom_type_scat_dispersion_imag
_atom_type_scat_Cromer_Mann_a1
_atom_type_scat_Cromer_Mann_b1
_atom_type_scat_Cromer_Mann_a2
_atom_type_scat_Cromer_Mann_b2
_atom_type_scat_Cromer_Mann_a3
_atom_type_scat_Cromer_Mann_b3
_atom_type_scat_Cromer_Mann_a4
_atom_type_scat_Cromer_Mann_b4
_atom_type_scat_Cromer_Mann_c
_atom_type_scat_source
C 0.0033 0.0016 2.3100 20.8439 1.0200 10.2075 1.5886 0.5687 0.8650 51.6512 0.2156 'International Tables Vol C 4.2.6.8 and 6.1.1.4'
H 0.0000 0.0000 0.4930 10.5109 0.3229 26.1257 0.1402 3.1424 0.0408 57.7998 0.0030 'International Tables Vol C 4.2.6.8 and 6.1.1.4'
N 0.0061 0.0033 12.2126 0.0057 3.1322 9.8933 2.0125 28.9975 1.1663 0.5826 -11.5290 'International Tables Vol C 4.2.6.8 and 6.1.1.4'
O 0.0106 0.0060 3.0485 13.2771 2.2868 5.7011 1.5463 0.3239 0.8670 32.9089 0.2508 'International Tables Vol C 4.2.6.8 and 6.1.1.4'

loop_
_geom_angle_atom_site_label_1
_geom_angle_site_symmetry_1
_geom_angle_atom_site_label_2
_geom_angle_site_symmetry_2
_geom_angle_atom_site_label_3
_geom_angle_site_symmetry_3
_geom_angle
_geom_angle_publ_flag
O1 . C2 . N3 . 127.4(3) yes
O1 . C2 . C6 . 124.1(3) yes
N3 . C2 . C6 . 108.5(3) yes
C2 . N3 . C4 . 115.6(2) yes
C2 . N3 . C23 . 129.0(3) yes
C4 . N3 . C23 . 111.5(2) yes
N3 . C4 . C5 . 104.4(2) yes
N3 . C4 . C21 . 100.0(2) yes
C5 . C4 . C21 . 120.7(2) yes
N3 . C4 . H41 . 108.1 no
C5 . C4 . H41 . 111.5 no
C21 . C4 . H41 . 110.6 no
C4 . C5 . C6 . 104.8(2) yes
C4 . C5 . H51 . 108.6 no
C6 . C5 . H51 . 108.9 no
C4 . C5 . H52 . 111.6 no
C6 . C5 . H52 . 110.9 no
H51 . C5 . H52 . 111.7 no
C2 . C6 . C5 . 103.5(2) yes
C2 . C6 . C7 . 111.4(2) yes
C5 . C6 . C7 . 111.8(2) yes
C2 . C6 . C17 . 109.6(2) yes
C5 . C6 . C17 . 108.3(3) yes
C7 . C6 . C17 . 111.8(2) yes
C6 . C7 . C8 . 113.2(2) yes
C6 . C7 . C13 . 110.8(2) yes
C8 . C7 . C13 . 109.6(3) yes
C6 . C7 . H71 . 109.5 no
C8 . C7 . H71 . 107.5 no
C13 . C7 . H71 . 106.0 no
C7 . C8 . C9 . 128.3(3) yes
C7 . C8 . C12 . 126.1(3) yes
C9 . C8 . C12 . 105.6(3) yes
C8 . C9 . C10 . 106.9(3) yes
C8 . C9 . H91 . 126.3 no
C10 . C9 . H91 . 126.8 no
C9 . C10 . O11 . 110.9(3) yes
C9 . C10 . H101 . 125.3 no
O11 . C10 . H101 . 123.9 no
C10 . O11 . C12 . 106.5(3) yes
O11 . C12 . C8 . 110.1(3) yes
O11 . C12 . H121 . 123.0 no
C8 . C12 . H121 . 126.8 no
C7 . C13 . N14 . 109.7(3) yes
C7 . C13 . H131 . 110.3 no
N14 . C13 . H131 . 107.4 no
C7 . C13 . H132 . 110.0 no
N14 . C13 . H132 . 106.7 no
H131 . C13 . H132 . 112.6 no
C13 . N14 . O15 . 118.7(3) yes
C13 . N14 . O16 . 117.4(3) yes
O15 . N14 . O16 . 124.0(3) yes
C6 . C17 . O18 . 125.4(3) yes
C6 . C17 . O19 . 110.4(2) yes
O18 . C17 . O19 . 124.0(3) yes
C17 . O19 . C20 . 116.1(2) yes
O19 . C20 . H201 . 106.9 no
O19 . C20 . H202 . 108.9 no
H201 . C20 . H202 . 111.0 no
O19 . C20 . H203 . 107.4 no
H201 . C20 . H203 . 110.5 no
H202 . C20 . H203 . 111.9 no
C4 . C21 . O22 . 102.3(2) yes
C4 . C21 . H211 . 110.2 no
O22 . C21 . H211 . 110.6 no
C4 . C21 . H212 . 111.7 no
O22 . C21 . H212 . 110.7 no
H211 . C21 . H212 . 110.9 no
C21 . O22 . C23 . 108.2(2) yes
N3 . C23 . O22 . 101.6(2) yes
N3 . C23 . C24 . 112.2(2) yes
O22 . C23 . C24 . 107.9(3) yes
N3 . C23 . C25 . 111.1(2) yes
O22 . C23 . C25 . 110.8(2) yes
C24 . C23 . C25 . 112.6(3) yes
C23 . C24 . H241 . 107.6 no
C23 . C24 . H242 . 111.0 no
H241 . C24 . H242 . 110.9 no
C23 . C24 . H243 . 106.7 no
H241 . C24 . H243 . 109.4 no
H242 . C24 . H243 . 111.1 no
C23 . C25 . H253 . 106.4 no
C23 . C25 . H252 . 108.1 no
H253 . C25 . H252 . 110.4 no
C23 . C25 . H251 . 108.7 no
H253 . C25 . H251 . 110.6 no
H252 . C25 . H251 . 112.3 no

loop_
_geom_bond_atom_site_label_1
_geom_bond_site_symmetry_1
_geom_bond_atom_site_label_2
_geom_bond_site_symmetry_2
_geom_bond_distance
_geom_bond_publ_flag
O1 . C2 . 1.227(4) yes
C2 . N3 . 1.340(4) yes
C2 . C6 . 1.543(4) yes
N3 . C4 . 1.456(4) yes
N3 . C23 . 1.480(3) yes
C4 . C5 . 1.534(4) yes
C4 . C21 . 1.519(4) yes
C4 . H41 . 1.004 no
C5 . C6 . 1.574(5) yes
C5 . H51 . 0.983 no
C5 . H52 . 0.974 no
C6 . C7 . 1.551(4) yes
C6 . C17 . 1.515(4) yes
C7 . C8 . 1.505(4) yes
C7 . C13 . 1.536(5) yes
C7 . H71 . 1.004 no
C8 . C9 . 1.436(4) yes
C8 . C12 . 1.356(5) yes
C9 . C10 . 1.338(5) yes
C9 . H91 . 0.947 no
C10 . O11 . 1.356(5) yes
C10 . H101 . 0.959 no
O11 . C12 . 1.378(4) yes
C12 . H121 . 0.937 no
C13 . N14 . 1.495(4) yes
C13 . H131 . 0.991 no
C13 . H132 . 0.987 no
N14 . O15 . 1.220(4) yes
N14 . O16 . 1.231(3) yes
C17 . O18 . 1.205(3) yes
C17 . O19 . 1.336(3) yes
O19 . C20 . 1.451(4) yes
C20 . H201 . 0.982 no
C20 . H202 . 0.991 no
C20 . H203 . 0.982 no
C21 . O22 . 1.437(4) yes
C21 . H211 . 0.997 no
C21 . H212 . 1.003 no
O22 . C23 . 1.438(4) yes
C23 . C24 . 1.511(4) yes
C23 . C25 . 1.517(4) yes
C24 . H241 . 0.978 no
C24 . H242 . 0.975 no
C24 . H243 . 0.983 no
C25 . H253 . 0.989 no
C25 . H252 . 0.975 no
C25 . H251 . 0.975 no

loop_
_geom_hbond_atom_site_label_D
_geom_hbond_site_symmetry_D
_geom_hbond_atom_site_label_H
_geom_hbond_site_symmetry_H
_geom_hbond_atom_site_label_A
_geom_hbond_site_symmetry_A
_geom_hbond_angle_DHA
_geom_hbond_distance_DH
_geom_hbond_distance_HA
_geom_hbond_distance_DA
_geom_hbond_publ_flag
C12 . H121 . O15 1_545 134 0.94 2.52 3.236(5) yes
C13 . H131 . O18 . 122 0.99 2.42 3.063(5) yes
C20 . H201 . O16 1_455 156 0.98 2.57 3.495(5) yes
C21 . H212 . O1 1_545 143 1.00 2.32 3.173(5) yes
